data_7205047
loop_
_publ_author_name
'Yang, En-Cui'
'Feng, Yan'
'Liu, Zhong-Yi'
'Liu, Tian-Yu'
'Zhao, Xiao-Jun'

_publ_section_title
;
 Diverse mixed-ligand metal complexes with in situ generated
 5-(pyrazinyl)tetrazolate chelating-bridging ligand: in situ synthesis,
 crystal structures, magnetic and luminescent properties
;
_journal_issue 1
_journal_name_full CrystEngComm
_journal_page_first 230
_journal_paper_doi 10.1039/c000586j
_journal_volume 13
_journal_year 2011
_chemical_formula_sum 'C20 H26 Co3 N12 O17'
_chemical_formula_weight 883.32
_chemical_name_systematic
;
?
;
_space_group_IT_number 2
_symmetry_cell_setting triclinic
_symmetry_space_group_name_Hall '-P 1'
_symmetry_space_group_name_H-M 'P -1'
_atom_sites_solution_hydrogens geom
_atom_sites_solution_primary direct
_atom_sites_solution_secondary difmap
_audit_creation_method SHELXL-97
_cell_angle_alpha 109.8460(10)
_cell_angle_beta 92.6510(10)
_cell_angle_gamma 106.7250(10)
_cell_formula_units_Z 1
_cell_length_a 8.2152(4)
_cell_length_b 8.9387(4)
_cell_length_c 12.3961(5)
_cell_measurement_reflns_used 3544
_cell_measurement_temperature 296(2)
_cell_measurement_theta_max 27.91
_cell_measurement_theta_min 2.52
_cell_volume 809.46(6)
_computing_cell_refinement 'Bruker SMART'
_computing_data_collection 'Bruker SMART'
_computing_data_reduction 'Bruker SAINT'
_computing_molecular_graphics 'Bruker SHELXTL'
_computing_publication_material 'Bruker SHELXTL'
_computing_structure_refinement 'SHELXL-97 (Sheldrick, 1997)'
_computing_structure_solution 'SHELXS-97 (Sheldrick, 1990)'
_diffrn_ambient_temperature 296(2)
_diffrn_measured_fraction_theta_full 0.989
_diffrn_measured_fraction_theta_max 0.989
_diffrn_measurement_device_type 'CCD area detector'
_diffrn_measurement_method 'phi and omega scans'
_diffrn_radiation_monochromator graphite
_diffrn_radiation_source 'fine-focus sealed tube'
_diffrn_radiation_type MoK\a
_diffrn_radiation_wavelength 0.71073
_diffrn_reflns_av_R_equivalents 0.0107
_diffrn_reflns_av_sigmaI/netI 0.0205
_diffrn_reflns_limit_h_max 9
_diffrn_reflns_limit_h_min -9
_diffrn_reflns_limit_k_max 10
_diffrn_reflns_limit_k_min -10
_diffrn_reflns_limit_l_max 11
_diffrn_reflns_limit_l_min -14
_diffrn_reflns_number 4127
_diffrn_reflns_theta_full 25.01
_diffrn_reflns_theta_max 25.01
_diffrn_reflns_theta_min 1.77
_exptl_absorpt_coefficient_mu 1.614
_exptl_absorpt_correction_T_max 0.7178
_exptl_absorpt_correction_T_min 0.6980
_exptl_absorpt_correction_type multi-scan
_exptl_absorpt_process_details SADABS
_exptl_crystal_colour ORANGE
_exptl_crystal_density_diffrn 1.812
_exptl_crystal_density_meas ?
_exptl_crystal_density_method 'not measured'
_exptl_crystal_description BLOCK
_exptl_crystal_F_000 447
_exptl_crystal_size_max 0.24
_exptl_crystal_size_mid 0.23
_exptl_crystal_size_min 0.22
_refine_diff_density_max 0.447
_refine_diff_density_min -0.534
_refine_diff_density_rms 0.066
_refine_ls_extinction_method none
_refine_ls_goodness_of_fit_ref 1.023
_refine_ls_hydrogen_treatment mixed
_refine_ls_matrix_type full
_refine_ls_number_parameters 241
_refine_ls_number_reflns 2823
_refine_ls_number_restraints 0
_refine_ls_restrained_S_all 1.023
_refine_ls_R_factor_all 0.0310
_refine_ls_R_factor_gt 0.0280
_refine_ls_shift/su_max 0.001
_refine_ls_shift/su_mean 0.000
_refine_ls_structure_factor_coef Fsqd
_refine_ls_weighting_details 'calc w=1/[\s^2^(Fo^2^)+(0.0306P)^2^+1.3841P] where P=(Fo^2^+2Fc^2^)/3'
_refine_ls_weighting_scheme calc
_refine_ls_wR_factor_gt 0.0725
_refine_ls_wR_factor_ref 0.0743
_reflns_number_gt 2569
_reflns_number_total 2823
_reflns_threshold_expression >2sigma(I)
_cod_data_source_file C000586J.TXT
_cod_data_source_block 81129a
_cod_depositor_comments
;
The following automatic conversions were performed:
'_symmetry_cell_setting' value 'Triclinic' changed to 'triclinic'
according to '/home/saulius/struct/CIF-dictionaries/cif_core.dic'
dictionary named 'cif_core.dic' version 2.4.1 from
2010-06-29.

'_exptl_absorpt_correction_type' value 'MULTI-SCAN' changed
to 'multi-scan' according to
'/home/saulius/struct/CIF-dictionaries/cif_core.dic' dictionary named
'cif_core.dic' version 2.4.1 from 2010-06-29.

Automatic conversion script
Id: cif_fix_enum 1555 2011-01-17 13:19:09Z saulius 

The following automatic conversions were performed:

'_exptl_crystal_density_meas' value 'NONE' was changed to '?' - the
value is perceived as not measured.

Automatic conversion script
Id: cif_fix_values 3008 2015-01-20 13:52:24Z robertas 
;
_cod_original_sg_symbol_H-M P-1
_cod_database_code 7205047

loop_
_symmetry_equiv_pos_as_xyz
'x, y, z'
'-x, -y, -z'

loop_
_atom_site_label
_atom_site_type_symbol
_atom_site_fract_x
_atom_site_fract_y
_atom_site_fract_z
_atom_site_U_iso_or_equiv
_atom_site_adp_type
_atom_site_occupancy
_atom_site_symmetry_multiplicity
_atom_site_calc_flag
_atom_site_refinement_flags
_atom_site_disorder_assembly
_atom_site_disorder_group
Co1 Co 0.5000 0.5000 0.5000 0.01491(13) Uani 1 2 d S . .
Co2 Co -0.03208(4) 0.94415(4) 0.82077(3) 0.01777(11) Uani 1 1 d . . .
O1 O 0.3440(4) 0.3065(3) 0.7148(3) 0.0666(9) Uani 1 1 d . . .
O2 O 0.5482(2) 0.4415(2) 0.64035(14) 0.0199(4) Uani 1 1 d . . .
O3 O 0.2935(2) 0.2821(2) 0.42942(15) 0.0215(4) Uani 1 1 d . . .
O4 O 0.1617(2) 0.0193(2) 0.31100(15) 0.0234(4) Uani 1 1 d . . .
O5 O -0.2009(3) 0.7123(2) 0.80401(17) 0.0358(5) Uani 1 1 d . . .
H5A H -0.2654 0.6411 0.7413 0.054 Uiso 1 1 d R . .
H5B H -0.2217 0.6961 0.8663 0.054 Uiso 1 1 d R . .
O6 O 0.1558(3) 1.1700(3) 0.84673(19) 0.0401(5) Uani 1 1 d . . .
H6A H 0.2004 1.1843 0.7890 0.060 Uiso 1 1 d R . .
H6B H 0.2198 1.2191 0.9128 0.060 Uiso 1 1 d R . .
N1 N 0.1340(3) 0.9088(3) 0.94194(17) 0.0192(4) Uani 1 1 d . . .
N2 N 0.1666(3) 0.9365(3) 1.05488(18) 0.0217(5) Uani 1 1 d . . .
N3 N 0.2904(3) 0.8778(3) 1.0732(2) 0.0346(6) Uani 1 1 d . . .
N4 N 0.3400(3) 0.8094(3) 0.9715(2) 0.0338(6) Uani 1 1 d . . .
N5 N 0.1209(3) 0.8084(3) 0.70896(19) 0.0246(5) Uani 1 1 d . . .
N6 N 0.3280(3) 0.6296(3) 0.59386(18) 0.0198(4) Uani 1 1 d . . .
C1 C 0.2416(3) 0.8301(3) 0.8932(2) 0.0210(5) Uani 1 1 d . . .
C2 C 0.2377(3) 0.7732(3) 0.7675(2) 0.0215(5) Uani 1 1 d . . .
C3 C 0.1082(4) 0.7532(4) 0.5938(2) 0.0276(6) Uani 1 1 d . . .
H3 H 0.0290 0.7760 0.5510 0.033 Uiso 1 1 calc R . .
C4 C 0.2101(3) 0.6626(3) 0.5362(2) 0.0233(5) Uani 1 1 d . . .
H4 H 0.1960 0.6239 0.4556 0.028 Uiso 1 1 calc R . .
C5 C 0.3415(3) 0.6852(3) 0.7096(2) 0.0220(5) Uani 1 1 d . . .
H5 H 0.4227 0.6645 0.7523 0.026 Uiso 1 1 calc R . .
C6 C 0.4669(3) 0.1453(3) 0.5688(2) 0.0173(5) Uani 1 1 d . . .
C7 C 0.3920(3) 0.0649(3) 0.4514(2) 0.0173(5) Uani 1 1 d . . .
C8 C 0.5730(3) 0.0794(3) 0.6158(2) 0.0185(5) Uani 1 1 d . . .
H8 H 0.6219 0.1328 0.6938 0.022 Uiso 1 1 calc R . .
C9 C 0.4483(3) 0.3083(3) 0.6472(2) 0.0218(5) Uani 1 1 d . . .
C10 C 0.2750(3) 0.1279(3) 0.3938(2) 0.0169(5) Uani 1 1 d . . .
O7 O -0.0092(5) 0.3251(5) 0.6876(4) 0.1052(14) Uani 1 1 d . . .
H7A H -0.0650 0.2323 0.6927 0.158 Uiso 1 1 d R . .
H7B H 0.0980 0.3644 0.7139 0.158 Uiso 1 1 d R . .
O8 O 0.4186(4) 0.3558(4) 0.0304(2) 0.0759(10) Uani 1 1 d . . .
H8A H 0.4630 0.2775 0.0148 0.114 Uiso 1 1 d R . .
H8B H 0.4875 0.4561 0.0578 0.114 Uiso 1 1 d R . .
O9 O 0.9036(11) 0.5005(8) 0.8955(8) 0.101(2) Uani 0.50 1 d P . .

loop_
_atom_site_aniso_label
_atom_site_aniso_U_11
_atom_site_aniso_U_22
_atom_site_aniso_U_33
_atom_site_aniso_U_23
_atom_site_aniso_U_13
_atom_site_aniso_U_12
Co1 0.0178(2) 0.0154(2) 0.0136(2) 0.00507(18) 0.00420(17) 0.00852(18)
Co2 0.01884(19) 0.0238(2) 0.01455(19) 0.00705(14) 0.00442(13) 0.01228(14)
O1 0.102(2) 0.0414(14) 0.083(2) 0.0347(14) 0.0776(19) 0.0383(15)
O2 0.0264(9) 0.0169(9) 0.0166(9) 0.0060(7) 0.0019(7) 0.0076(7)
O3 0.0198(9) 0.0175(9) 0.0281(10) 0.0082(8) -0.0007(7) 0.0084(7)
O4 0.0270(10) 0.0210(9) 0.0216(9) 0.0065(8) -0.0042(8) 0.0098(8)
O5 0.0394(12) 0.0321(11) 0.0227(10) 0.0058(9) -0.0040(9) -0.0009(9)
O6 0.0370(12) 0.0460(13) 0.0313(11) 0.0211(10) 0.0017(9) -0.0031(10)
N1 0.0218(11) 0.0245(11) 0.0152(10) 0.0071(9) 0.0054(8) 0.0132(9)
N2 0.0242(11) 0.0304(12) 0.0153(10) 0.0079(9) 0.0047(8) 0.0161(10)
N3 0.0407(14) 0.0562(16) 0.0204(12) 0.0133(12) 0.0080(10) 0.0360(13)
N4 0.0397(14) 0.0545(16) 0.0200(12) 0.0121(11) 0.0089(10) 0.0352(13)
N5 0.0244(11) 0.0353(13) 0.0206(11) 0.0098(10) 0.0072(9) 0.0190(10)
N6 0.0211(11) 0.0212(11) 0.0195(11) 0.0069(9) 0.0070(8) 0.0105(9)
C1 0.0223(13) 0.0268(13) 0.0189(13) 0.0081(11) 0.0052(10) 0.0155(11)
C2 0.0220(13) 0.0251(13) 0.0201(13) 0.0076(11) 0.0057(10) 0.0122(11)
C3 0.0273(14) 0.0441(17) 0.0190(13) 0.0114(12) 0.0048(11) 0.0225(13)
C4 0.0226(13) 0.0309(14) 0.0171(13) 0.0068(11) 0.0052(10) 0.0122(11)
C5 0.0251(13) 0.0277(14) 0.0195(13) 0.0091(11) 0.0064(10) 0.0168(11)
C6 0.0170(12) 0.0158(12) 0.0209(12) 0.0082(10) 0.0052(10) 0.0059(10)
C7 0.0169(12) 0.0165(12) 0.0212(13) 0.0097(10) 0.0033(10) 0.0061(10)
C8 0.0201(12) 0.0183(12) 0.0166(12) 0.0065(10) -0.0001(10) 0.0056(10)
C9 0.0282(14) 0.0236(13) 0.0213(13) 0.0118(11) 0.0092(11) 0.0146(11)
C10 0.0167(12) 0.0203(12) 0.0171(12) 0.0085(10) 0.0053(10) 0.0084(10)
O7 0.071(2) 0.122(3) 0.136(3) 0.086(3) -0.014(2) 0.011(2)
O8 0.077(2) 0.094(2) 0.0576(18) 0.0004(16) -0.0099(15) 0.0656(19)
O9 0.123(6) 0.059(4) 0.126(7) 0.038(4) 0.029(5) 0.029(4)

loop_
_atom_type_symbol
_atom_type_description
_atom_type_scat_dispersion_real
_atom_type_scat_dispersion_imag
_atom_type_scat_source
C C 0.0033 0.0016 'International Tables Vol C Tables 4.2.6.8 and 6.1.1.4'
H H 0.0000 0.0000 'International Tables Vol C Tables 4.2.6.8 and 6.1.1.4'
N N 0.0061 0.0033 'International Tables Vol C Tables 4.2.6.8 and 6.1.1.4'
O O 0.0106 0.0060 'International Tables Vol C Tables 4.2.6.8 and 6.1.1.4'
Co Co 0.3494 0.9721 'International Tables Vol C Tables 4.2.6.8 and 6.1.1.4'

loop_
_geom_angle_atom_site_label_1
_geom_angle_atom_site_label_2
_geom_angle_atom_site_label_3
_geom_angle
_geom_angle_site_symmetry_1
_geom_angle_site_symmetry_3
_geom_angle_publ_flag
O2 Co1 O2 180.0 . 2_666 ?
O2 Co1 O3 90.84(7) . . ?
O2 Co1 O3 89.16(7) 2_666 . ?
O2 Co1 O3 89.16(7) . 2_666 ?
O2 Co1 O3 90.83(7) 2_666 2_666 ?
O3 Co1 O3 180.0 . 2_666 ?
O2 Co1 N6 88.33(7) . . ?
O2 Co1 N6 91.67(7) 2_666 . ?
O3 Co1 N6 89.45(7) . . ?
O3 Co1 N6 90.55(7) 2_666 . ?
O2 Co1 N6 91.67(7) . 2_666 ?
O2 Co1 N6 88.33(7) 2_666 2_666 ?
O3 Co1 N6 90.55(7) . 2_666 ?
O3 Co1 N6 89.44(7) 2_666 2_666 ?
N6 Co1 N6 180.0 . 2_666 ?
O6 Co2 O5 173.97(9) . . ?
O6 Co2 O4 87.59(8) . 2_566 ?
O5 Co2 O4 98.11(8) . 2_566 ?
O6 Co2 N2 92.02(9) . 2_577 ?
O5 Co2 N2 89.78(9) . 2_577 ?
O4 Co2 N2 91.96(8) 2_566 2_577 ?
O6 Co2 N1 87.73(8) . . ?
O5 Co2 N1 86.36(8) . . ?
O4 Co2 N1 171.17(8) 2_566 . ?
N2 Co2 N1 95.68(8) 2_577 . ?
O6 Co2 N5 89.81(9) . . ?
O5 Co2 N5 87.66(9) . . ?
O4 Co2 N5 95.68(8) 2_566 . ?
N2 Co2 N5 172.22(8) 2_577 . ?
N1 Co2 N5 76.83(8) . . ?
C9 O2 Co1 118.75(16) . . ?
C10 O3 Co1 135.00(16) . . ?
C10 O4 Co2 127.69(16) . 2_566 ?
Co2 O5 H5A 124.6 . . ?
Co2 O5 H5B 117.0 . . ?
H5A O5 H5B 117.2 . . ?
Co2 O6 H6A 118.7 . . ?
Co2 O6 H6B 116.5 . . ?
H6A O6 H6B 117.0 . . ?
C1 N1 N2 105.0(2) . . ?
C1 N1 Co2 113.82(16) . . ?
N2 N1 Co2 141.20(16) . . ?
N3 N2 N1 109.6(2) . . ?
N3 N2 Co2 127.29(17) . 2_577 ?
N1 N2 Co2 123.12(15) . 2_577 ?
N2 N3 N4 108.8(2) . . ?
C1 N4 N3 105.2(2) . . ?
C3 N5 C2 117.2(2) . . ?
C3 N5 Co2 128.90(18) . . ?
C2 N5 Co2 113.88(17) . . ?
C4 N6 C5 117.0(2) . . ?
C4 N6 Co1 120.45(17) . . ?
C5 N6 Co1 122.43(16) . . ?
N1 C1 N4 111.5(2) . . ?
N1 C1 C2 120.4(2) . . ?
N4 C1 C2 128.1(2) . . ?
N5 C2 C5 121.0(2) . . ?
N5 C2 C1 115.1(2) . . ?
C5 C2 C1 123.9(2) . . ?
N5 C3 C4 121.6(2) . . ?
N5 C3 H3 119.2 . . ?
C4 C3 H3 119.2 . . ?
N6 C4 C3 121.5(2) . . ?
N6 C4 H4 119.2 . . ?
C3 C4 H4 119.2 . . ?
N6 C5 C2 121.7(2) . . ?
N6 C5 H5 119.2 . . ?
C2 C5 H5 119.2 . . ?
C8 C6 C7 119.5(2) . . ?
C8 C6 C9 116.8(2) . . ?
C7 C6 C9 123.5(2) . . ?
C8 C7 C6 119.0(2) 2_656 . ?
C8 C7 C10 118.1(2) 2_656 . ?
C6 C7 C10 122.8(2) . . ?
C6 C8 C7 121.5(2) . 2_656 ?
C6 C8 H8 119.3 . . ?
C7 C8 H8 119.3 2_656 . ?
O1 C9 O2 124.0(2) . . ?
O1 C9 C6 119.7(2) . . ?
O2 C9 C6 116.3(2) . . ?
O4 C10 O3 123.5(2) . . ?
O4 C10 C7 116.6(2) . . ?
O3 C10 C7 119.9(2) . . ?
H7A O7 H7B 117.0 . . ?
H8A O8 H8B 117.0 . . ?

loop_
_geom_bond_atom_site_label_1
_geom_bond_atom_site_label_2
_geom_bond_distance
_geom_bond_site_symmetry_2
_geom_bond_publ_flag
Co1 O2 2.0321(16) . ?
Co1 O2 2.0321(16) 2_666 ?
Co1 O3 2.0594(17) . ?
Co1 O3 2.0595(17) 2_666 ?
Co1 N6 2.207(2) . ?
Co1 N6 2.207(2) 2_666 ?
Co2 O6 2.069(2) . ?
Co2 O5 2.071(2) . ?
Co2 O4 2.0762(17) 2_566 ?
Co2 N2 2.110(2) 2_577 ?
Co2 N1 2.145(2) . ?
Co2 N5 2.207(2) . ?
O1 C9 1.226(3) . ?
O2 C9 1.269(3) . ?
O3 C10 1.256(3) . ?
O4 C10 1.256(3) . ?
O4 Co2 2.0761(17) 2_566 ?
O5 H5A 0.8499 . ?
O5 H5B 0.8492 . ?
O6 H6A 0.8501 . ?
O6 H6B 0.8501 . ?
N1 C1 1.327(3) . ?
N1 N2 1.336(3) . ?
N2 N3 1.315(3) . ?
N2 Co2 2.110(2) 2_577 ?
N3 N4 1.341(3) . ?
N4 C1 1.328(3) . ?
N5 C3 1.330(3) . ?
N5 C2 1.346(3) . ?
N6 C4 1.334(3) . ?
N6 C5 1.336(3) . ?
C1 C2 1.462(4) . ?
C2 C5 1.385(4) . ?
C3 C4 1.386(4) . ?
C3 H3 0.9300 . ?
C4 H4 0.9300 . ?
C5 H5 0.9300 . ?
C6 C8 1.389(3) . ?
C6 C7 1.401(3) . ?
C6 C9 1.508(3) . ?
C7 C8 1.395(3) 2_656 ?
C7 C10 1.508(3) . ?
C8 C7 1.395(3) 2_656 ?
C8 H8 0.9300 . ?
O7 H7A 0.8501 . ?
O7 H7B 0.8504 . ?
O8 H8A 0.8502 . ?
O8 H8B 0.8500 . ?

loop_
_geom_torsion_atom_site_label_1
_geom_torsion_atom_site_label_2
_geom_torsion_atom_site_label_3
_geom_torsion_atom_site_label_4
_geom_torsion
_geom_torsion_site_symmetry_1
_geom_torsion_site_symmetry_2
_geom_torsion_site_symmetry_3
_geom_torsion_site_symmetry_4
_geom_torsion_publ_flag
O2 Co1 O2 C9 -162(4) 2_666 . . . ?
O3 Co1 O2 C9 -2.15(18) . . . . ?
O3 Co1 O2 C9 177.86(18) 2_666 . . . ?
N6 Co1 O2 C9 87.28(18) . . . . ?
N6 Co1 O2 C9 -92.72(18) 2_666 . . . ?
O2 Co1 O3 C10 -63.4(2) . . . . ?
O2 Co1 O3 C10 116.6(2) 2_666 . . . ?
O3 Co1 O3 C10 59(15) 2_666 . . . ?
N6 Co1 O3 C10 -151.7(2) . . . . ?
N6 Co1 O3 C10 28.3(2) 2_666 . . . ?
O6 Co2 N1 C1 -89.43(19) . . . . ?
O5 Co2 N1 C1 89.35(19) . . . . ?
O4 Co2 N1 C1 -31.5(6) 2_566 . . . ?
N2 Co2 N1 C1 178.76(18) 2_577 . . . ?
N5 Co2 N1 C1 0.91(18) . . . . ?
O6 Co2 N1 N2 92.6(3) . . . . ?
O5 Co2 N1 N2 -88.6(3) . . . . ?
O4 Co2 N1 N2 150.5(4) 2_566 . . . ?
N2 Co2 N1 N2 0.8(3) 2_577 . . . ?
N5 Co2 N1 N2 -177.1(3) . . . . ?
C1 N1 N2 N3 0.5(3) . . . . ?
Co2 N1 N2 N3 178.6(2) . . . . ?
C1 N1 N2 Co2 -179.01(17) . . . 2_577 ?
Co2 N1 N2 Co2 -0.9(4) . . . 2_577 ?
N1 N2 N3 N4 -0.4(3) . . . . ?
Co2 N2 N3 N4 179.13(19) 2_577 . . . ?
N2 N3 N4 C1 0.1(3) . . . . ?
O6 Co2 N5 C3 -95.5(3) . . . . ?
O5 Co2 N5 C3 89.9(3) . . . . ?
O4 Co2 N5 C3 -8.0(3) 2_566 . . . ?
N2 Co2 N5 C3 160.8(6) 2_577 . . . ?
N1 Co2 N5 C3 176.8(3) . . . . ?
O6 Co2 N5 C2 87.12(19) . . . . ?
O5 Co2 N5 C2 -87.40(19) . . . . ?
O4 Co2 N5 C2 174.67(19) 2_566 . . . ?
N2 Co2 N5 C2 -16.5(7) 2_577 . . . ?
N1 Co2 N5 C2 -0.59(18) . . . . ?
O2 Co1 N6 C4 -161.1(2) . . . . ?
O2 Co1 N6 C4 18.9(2) 2_666 . . . ?
O3 Co1 N6 C4 -70.2(2) . . . . ?
O3 Co1 N6 C4 109.8(2) 2_666 . . . ?
N6 Co1 N6 C4 73(13) 2_666 . . . ?
O2 Co1 N6 C5 22.2(2) . . . . ?
O2 Co1 N6 C5 -157.8(2) 2_666 . . . ?
O3 Co1 N6 C5 113.0(2) . . . . ?
O3 Co1 N6 C5 -67.0(2) 2_666 . . . ?
N6 Co1 N6 C5 -104(13) 2_666 . . . ?
N2 N1 C1 N4 -0.5(3) . . . . ?
Co2 N1 C1 N4 -179.20(19) . . . . ?
N2 N1 C1 C2 177.6(2) . . . . ?
Co2 N1 C1 C2 -1.1(3) . . . . ?
N3 N4 C1 N1 0.3(3) . . . . ?
N3 N4 C1 C2 -177.6(3) . . . . ?
C3 N5 C2 C5 0.9(4) . . . . ?
Co2 N5 C2 C5 178.6(2) . . . . ?
C3 N5 C2 C1 -177.5(2) . . . . ?
Co2 N5 C2 C1 0.2(3) . . . . ?
N1 C1 C2 N5 0.6(4) . . . . ?
N4 C1 C2 N5 178.3(3) . . . . ?
N1 C1 C2 C5 -177.7(2) . . . . ?
N4 C1 C2 C5 0.0(5) . . . . ?
C2 N5 C3 C4 0.3(4) . . . . ?
Co2 N5 C3 C4 -177.0(2) . . . . ?
C5 N6 C4 C3 1.1(4) . . . . ?
Co1 N6 C4 C3 -175.8(2) . . . . ?
N5 C3 C4 N6 -1.4(4) . . . . ?
C4 N6 C5 C2 0.1(4) . . . . ?
Co1 N6 C5 C2 176.98(19) . . . . ?
N5 C2 C5 N6 -1.2(4) . . . . ?
C1 C2 C5 N6 177.1(2) . . . . ?
C8 C6 C7 C8 -0.4(4) . . . 2_656 ?
C9 C6 C7 C8 175.5(2) . . . 2_656 ?
C8 C6 C7 C10 179.9(2) . . . . ?
C9 C6 C7 C10 -4.2(4) . . . . ?
C7 C6 C8 C7 0.4(4) . . . 2_656 ?
C9 C6 C8 C7 -175.8(2) . . . 2_656 ?
Co1 O2 C9 O1 -107.4(3) . . . . ?
Co1 O2 C9 C6 74.6(2) . . . . ?
C8 C6 C9 O1 -83.4(3) . . . . ?
C7 C6 C9 O1 100.6(3) . . . . ?
C8 C6 C9 O2 94.6(3) . . . . ?
C7 C6 C9 O2 -81.4(3) . . . . ?
Co2 O4 C10 O3 21.4(3) 2_566 . . . ?
Co2 O4 C10 C7 -158.78(16) 2_566 . . . ?
Co1 O3 C10 O4 -147.0(2) . . . . ?
Co1 O3 C10 C7 33.3(3) . . . . ?
C8 C7 C10 O4 29.8(3) 2_656 . . . ?
C6 C7 C10 O4 -150.4(2) . . . . ?
C8 C7 C10 O3 -150.4(2) 2_656 . . . ?
C6 C7 C10 O3 29.4(4) . . . . ?
